data_1575729
loop_
_publ_author_name
'Roy, Biswajit'
'Das, Eshani'
'Shieh, Meg'
'Ogata, Seiryo'
'Jung, Minkyung'
'Fujita, Hiroaki'
'Zhang, Sen'
'Robinson, Jerome R.'
'Akaike, Takaaki'
'Xian, Ming'

_publ_section_title
;
 Light responsive hydrogen selenide (H<sub>2</sub>Se)/hydrogen diselenide
 (H<sub>2</sub>Se<sub>2</sub>) donors: applied for protein
 <i>S</i>-selenylation on PRDX6.
;
_journal_issue 41
_journal_name_full 'Chemical science'
_journal_page_first 19178
_journal_page_last 19186
_journal_paper_doi 10.1039/d5sc05141j
_journal_volume 16
_journal_year 2025
_chemical_formula_moiety 'C14 H12 N2 O4 Se2'
_chemical_formula_sum 'C14 H12 N2 O4 Se2'
_chemical_formula_weight 430.18
_space_group_crystal_system orthorhombic
_space_group_IT_number 60
_space_group_name_Hall '-P 2n 2ab'
_space_group_name_H-M_alt 'P b c n'
_atom_sites_solution_hydrogens geom
_atom_sites_solution_primary dual
_audit_creation_date 2024-08-27
_audit_creation_method
;
Olex2 1.3
(compiled 2020.11.12 svn.r5f609507 for OlexSys, GUI svn.r6408)
;
_audit_update_record
;
2024-08-27 deposited with the CCDC.	2025-09-15 downloaded from the CCDC.
;
_cell_angle_alpha 90
_cell_angle_beta 90
_cell_angle_gamma 90
_cell_formula_units_Z 4
_cell_length_a 7.8636(10)
_cell_length_b 7.4532(10)
_cell_length_c 26.182(3)
_cell_measurement_reflns_used 9992
_cell_measurement_temperature 173.0
_cell_measurement_theta_max 25.37
_cell_measurement_theta_min 3.02
_cell_volume 1534.5(3)
_computing_cell_refinement 'SAINT V8.40B (?, 2016)'
_computing_data_reduction 'SAINT V8.40B (?, 2016)'
_computing_molecular_graphics 'Olex2 1.3 (Dolomanov et al., 2009)'
_computing_publication_material 'Olex2 1.3 (Dolomanov et al., 2009)'
_computing_structure_refinement 'XL  (Sheldrick, 2008)'
_computing_structure_solution 'SHELXT 2018/2 (Sheldrick, 2018)'
_diffrn_ambient_temperature 173.0
_diffrn_measured_fraction_theta_full 0.996
_diffrn_measured_fraction_theta_max 0.996
_diffrn_measurement_device_type 'Bruker D8 Venture'
_diffrn_measurement_method '\f and \w scans'
_diffrn_radiation_type MoK\a
_diffrn_radiation_wavelength 0.71073
_diffrn_reflns_av_R_equivalents 0.0610
_diffrn_reflns_av_unetI/netI 0.0243
_diffrn_reflns_Laue_measured_fraction_full 0.996
_diffrn_reflns_Laue_measured_fraction_max 0.996
_diffrn_reflns_limit_h_max 9
_diffrn_reflns_limit_h_min -9
_diffrn_reflns_limit_k_max 8
_diffrn_reflns_limit_k_min -8
_diffrn_reflns_limit_l_max 31
_diffrn_reflns_limit_l_min -31
_diffrn_reflns_number 28427
_diffrn_reflns_point_group_measured_fraction_full 0.996
_diffrn_reflns_point_group_measured_fraction_max 0.996
_diffrn_reflns_theta_full 25.242
_diffrn_reflns_theta_max 25.390
_diffrn_reflns_theta_min 3.022
_diffrn_source_current 1.4
_diffrn_source_power 0.07
_diffrn_source_voltage 50.0
_diffrn_standards_number 0
_exptl_absorpt_coefficient_mu 4.837
_exptl_absorpt_correction_T_max 0.7452
_exptl_absorpt_correction_T_min 0.4826
_exptl_absorpt_correction_type multi-scan
_exptl_absorpt_process_details
;
SADABS-2016/2 (Bruker,2016/2) was used for absorption correction.
wR2(int) was 0.1130 before and 0.0624 after correction.
The Ratio of minimum to maximum transmission is 0.6476.
The \l/2 correction factor is Not present.
;
_exptl_crystal_colour 'clear colourless'
_exptl_crystal_colour_lustre clear
_exptl_crystal_colour_primary colourless
_exptl_crystal_density_diffrn 1.862
_exptl_crystal_description plate
_exptl_crystal_F_000 840
_exptl_crystal_size_max 0.18
_exptl_crystal_size_mid 0.1
_exptl_crystal_size_min 0.03
_refine_diff_density_max 0.826
_refine_diff_density_min -1.116
_refine_diff_density_rms 0.133
_refine_ls_extinction_method none
_refine_ls_goodness_of_fit_ref 1.286
_refine_ls_hydrogen_treatment constr
_refine_ls_matrix_type full
_refine_ls_number_parameters 100
_refine_ls_number_reflns 1410
_refine_ls_number_restraints 0
_refine_ls_restrained_S_all 1.286
_refine_ls_R_factor_all 0.0671
_refine_ls_R_factor_gt 0.0585
_refine_ls_shift/su_max 0.000
_refine_ls_shift/su_mean 0.000
_refine_ls_structure_factor_coef Fsqd
_refine_ls_weighting_details 'w=1/[\s^2^(Fo^2^)+24.4330P] where P=(Fo^2^+2Fc^2^)/3'
_refine_ls_weighting_scheme calc
_refine_ls_wR_factor_gt 0.1481
_refine_ls_wR_factor_ref 0.1522
_reflns_Friedel_coverage 0.000
_reflns_number_gt 1202
_reflns_number_total 1410
_reflns_threshold_expression 'I > 2\s(I)'
_cod_data_source_file d5sc05141j2.cif
_cod_data_source_block mo_mx20231120_0m
_cod_depositor_comments 'Adding full bibliography for 1575729--1575731.cif.'
_cod_database_code 1575729
_shelx_shelxl_version_number 2019/1
_shelx_space_group_comment
;
The symmetry employed for this shelxl refinement is uniquely defined
by the following loop, which should always be used as a source of
symmetry information in preference to the above space-group names.
They are only intended as comments.
;
_shelx_estimated_absorpt_t_max 0.868
_shelx_estimated_absorpt_t_min 0.476
_olex2_refinement_description
;
1.a Secondary CH2 refined with riding coordinates:
 C7(H7A,H7B)
1.b Aromatic/amide H refined with riding coordinates:
 C2(H2), C3(H3), C4(H4), C5(H5)
;
_olex2_date_sample_data_collection 2023-11-20
_olex2_date_sample_submission 2023-11-20
_olex2_submission_special_instructions 'No special instructions were received'

loop_
_space_group_symop_operation_xyz
'x, y, z'
'-x+1/2, -y+1/2, z+1/2'
'-x, y, -z+1/2'
'x+1/2, -y+1/2, -z'
'-x, -y, -z'
'x-1/2, y-1/2, -z-1/2'
'x, -y, z-1/2'
'-x-1/2, y-1/2, z'

loop_
_atom_site_label
_atom_site_type_symbol
_atom_site_fract_x
_atom_site_fract_y
_atom_site_fract_z
_atom_site_U_iso_or_equiv
_atom_site_adp_type
_atom_site_occupancy
_atom_site_site_symmetry_order
_atom_site_calc_flag
_atom_site_refinement_flags_posn
_atom_site_refinement_flags_adp
_atom_site_refinement_flags_occupancy
_atom_site_disorder_assembly
_atom_site_disorder_group
Se1 Se 0.39411(11) 0.62638(14) 0.28035(3) 0.0347(3) Uani 1 1 d . . . . .
O1 O 0.3056(8) 0.6320(12) 0.3957(3) 0.056(2) Uani 1 1 d . . . . .
O2 O 0.4075(10) 0.6606(13) 0.4711(2) 0.066(2) Uani 1 1 d . . . . .
N1 N 0.4228(9) 0.6215(11) 0.4264(3) 0.0353(17) Uani 1 1 d . . . . .
C1 C 0.5942(10) 0.5723(10) 0.4081(3) 0.0227(16) Uani 1 1 d . . . . .
C2 C 0.7283(11) 0.6139(13) 0.4390(3) 0.0327(19) Uani 1 1 d . . . . .
H2 H 0.709359 0.664153 0.471853 0.039 Uiso 1 1 calc R U . . .
C3 C 0.8916(11) 0.5819(10) 0.4220(3) 0.0291(19) Uani 1 1 d . . . . .
H3 H 0.986419 0.614159 0.442491 0.035 Uiso 1 1 calc R U . . .
C4 C 0.9160(10) 0.5029(12) 0.3750(3) 0.0314(19) Uani 1 1 d . . . . .
H4 H 1.028266 0.482003 0.362953 0.038 Uiso 1 1 calc R U . . .
C5 C 0.7787(11) 0.4537(11) 0.3451(3) 0.0281(18) Uani 1 1 d . . . . .
H5 H 0.798392 0.394745 0.313490 0.034 Uiso 1 1 calc R U . . .
C6 C 0.6128(10) 0.4884(10) 0.3602(3) 0.0237(16) Uani 1 1 d . . . . .
C7 C 0.4747(11) 0.4284(12) 0.3250(3) 0.0314(19) Uani 1 1 d . . . . .
H7A H 0.378062 0.382372 0.345351 0.038 Uiso 1 1 calc R U . . .
H7B H 0.517412 0.328959 0.303440 0.038 Uiso 1 1 calc R U . . .

loop_
_atom_site_aniso_label
_atom_site_aniso_U_11
_atom_site_aniso_U_22
_atom_site_aniso_U_33
_atom_site_aniso_U_23
_atom_site_aniso_U_13
_atom_site_aniso_U_12
Se1 0.0274(5) 0.0414(5) 0.0352(5) -0.0050(4) -0.0077(4) 0.0064(4)
O1 0.020(3) 0.092(6) 0.057(4) -0.013(4) 0.001(3) 0.000(4)
O2 0.053(5) 0.111(7) 0.034(4) -0.016(4) 0.012(3) 0.020(5)
N1 0.028(4) 0.043(4) 0.035(4) -0.002(4) 0.007(3) 0.003(4)
C1 0.018(4) 0.018(4) 0.032(4) 0.004(3) 0.004(3) -0.001(3)
C2 0.036(5) 0.032(4) 0.030(4) -0.005(4) -0.003(4) -0.002(4)
C3 0.026(4) 0.016(4) 0.046(5) 0.004(3) -0.009(4) -0.002(3)
C4 0.017(4) 0.034(5) 0.043(5) 0.007(4) 0.002(4) -0.001(4)
C5 0.031(5) 0.021(4) 0.032(4) 0.001(4) 0.002(4) 0.006(3)
C6 0.020(4) 0.020(4) 0.032(4) 0.003(3) 0.000(3) -0.004(3)
C7 0.028(4) 0.031(5) 0.035(4) -0.003(4) -0.004(4) -0.007(4)

loop_
_atom_type_symbol
_atom_type_description
_atom_type_scat_dispersion_real
_atom_type_scat_dispersion_imag
_atom_type_scat_source
C C 0.0033 0.0016 'International Tables Vol C Tables 4.2.6.8 and 6.1.1.4'
H H 0.0000 0.0000 'International Tables Vol C Tables 4.2.6.8 and 6.1.1.4'
N N 0.0061 0.0033 'International Tables Vol C Tables 4.2.6.8 and 6.1.1.4'
O O 0.0106 0.0060 'International Tables Vol C Tables 4.2.6.8 and 6.1.1.4'
Se Se -0.0929 2.2259 'International Tables Vol C Tables 4.2.6.8 and 6.1.1.4'

loop_
_geom_angle_atom_site_label_1
_geom_angle_atom_site_label_2
_geom_angle_atom_site_label_3
_geom_angle
_geom_angle_site_symmetry_1
_geom_angle_site_symmetry_3
_geom_angle_publ_flag
C7 Se1 Se1 100.1(3) . 3_655 ?
O1 N1 C1 119.3(7) . . ?
O2 N1 O1 122.9(8) . . ?
O2 N1 C1 117.6(7) . . ?
C2 C1 N1 117.1(7) . . ?
C2 C1 C6 123.3(7) . . ?
C6 C1 N1 119.6(7) . . ?
C1 C2 H2 120.4 . . ?
C1 C2 C3 119.2(8) . . ?
C3 C2 H2 120.4 . . ?
C2 C3 H3 120.3 . . ?
C4 C3 C2 119.5(8) . . ?
C4 C3 H3 120.3 . . ?
C3 C4 H4 119.7 . . ?
C3 C4 C5 120.6(8) . . ?
C5 C4 H4 119.7 . . ?
C4 C5 H5 119.2 . . ?
C4 C5 C6 121.6(8) . . ?
C6 C5 H5 119.2 . . ?
C1 C6 C7 127.4(7) . . ?
C5 C6 C1 115.7(7) . . ?
C5 C6 C7 116.9(7) . . ?
Se1 C7 H7A 109.2 . . ?
Se1 C7 H7B 109.2 . . ?
C6 C7 Se1 111.9(6) . . ?
C6 C7 H7A 109.2 . . ?
C6 C7 H7B 109.2 . . ?
H7A C7 H7B 107.9 . . ?

loop_
_geom_bond_atom_site_label_1
_geom_bond_atom_site_label_2
_geom_bond_distance
_geom_bond_site_symmetry_2
_geom_bond_publ_flag
Se1 Se1 2.3020(18) 3_655 ?
Se1 C7 1.986(9) . ?
O1 N1 1.225(9) . ?
O2 N1 1.212(9) . ?
N1 C1 1.477(10) . ?
C1 C2 1.365(11) . ?
C1 C6 1.408(11) . ?
C2 H2 0.9500 . ?
C2 C3 1.380(12) . ?
C3 H3 0.9500 . ?
C3 C4 1.378(12) . ?
C4 H4 0.9500 . ?
C4 C5 1.383(12) . ?
C5 H5 0.9500 . ?
C5 C6 1.387(11) . ?
C6 C7 1.493(11) . ?
C7 H7A 0.9900 . ?
C7 H7B 0.9900 . ?

loop_
_geom_torsion_atom_site_label_1
_geom_torsion_atom_site_label_2
_geom_torsion_atom_site_label_3
_geom_torsion_atom_site_label_4
_geom_torsion
_geom_torsion_site_symmetry_1
_geom_torsion_site_symmetry_2
_geom_torsion_site_symmetry_3
_geom_torsion_site_symmetry_4
_geom_torsion_publ_flag
O1 N1 C1 C2 160.7(9) . . . . ?
O1 N1 C1 C6 -18.5(12) . . . . ?
O2 N1 C1 C2 -14.8(12) . . . . ?
O2 N1 C1 C6 166.0(8) . . . . ?
N1 C1 C2 C3 -175.5(8) . . . . ?
N1 C1 C6 C5 177.4(7) . . . . ?
N1 C1 C6 C7 -4.5(12) . . . . ?
C1 C2 C3 C4 -2.3(13) . . . . ?
C1 C6 C7 Se1 84.9(9) . . . . ?
C2 C1 C6 C5 -1.7(12) . . . . ?
C2 C1 C6 C7 176.3(8) . . . . ?
C2 C3 C4 C5 -0.7(13) . . . . ?
C3 C4 C5 C6 2.7(13) . . . . ?
C4 C5 C6 C1 -1.5(12) . . . . ?
C4 C5 C6 C7 -179.7(8) . . . . ?
C5 C6 C7 Se1 -97.1(8) . . . . ?
C6 C1 C2 C3 3.7(13) . . . . ?
